data_7005753
loop_
_publ_author_name
'Toma, Luminita Marilena'
'Lescou\"ezec, Rodrigue'
'Uriel, Santiago'
'Llusar, Rosa'
'Ruiz-P\'erez, Catalina'
'Vaissermann, Jacqueline'
'Lloret, Francesc'
'Julve, Miguel'

_publ_section_title
;
 4,2-Ribbon like ferromagnetic cyano-bridged Fe(III)2Ni(II) chains: a
 magneto-structural study.
;
_journal_issue 33
_journal_name_full 'Dalton transactions (Cambridge, England : 2003)'
_journal_page_first 3690
_journal_page_last 3698
_journal_paper_doi 10.1039/b705084b
_journal_year 2007
_chemical_formula_sum 'C32 H28 Fe2 N12 Ni O6'
_chemical_formula_weight 847.07
_chemical_name_systematic
;
?
;
_space_group_IT_number 14
_symmetry_cell_setting monoclinic
_symmetry_space_group_name_Hall '-P 2yn'
_symmetry_space_group_name_H-M 'P 1 21/n 1'
_atom_sites_solution_hydrogens geom
_atom_sites_solution_primary direct
_atom_sites_solution_secondary difmap
_audit_creation_method SHELXL-97
_cell_angle_alpha 90.00
_cell_angle_beta 93.457(5)
_cell_angle_gamma 90.00
_cell_formula_units_Z 2
_cell_length_a 7.3716(6)
_cell_length_b 15.6150(11)
_cell_length_c 15.2953(6)
_cell_measurement_temperature 293(2)
_cell_volume 1757.4(2)
_computing_cell_refinement 'Dirax/lsq (Duisenberg & Schreurs, 1989-2000)'
_computing_data_collection 'Collect (Nonius BV, 1997-2000)'
_computing_data_reduction 'EvalCCD (Duisenberg & Schreurs 1990-2000)'
_computing_molecular_graphics 'Ortep-3 for Windows (Farrugia, 1997)'
_computing_publication_material 'WinGX publication routines (Farrugia, 1999)'
_computing_structure_refinement 'SHELXL-97 (Sheldrick, 1997)'
_computing_structure_solution 'SHELXS-97 (Sheldrick, 1997)'
_diffrn_ambient_temperature 293(2)
_diffrn_detector 'CCD plate'
_diffrn_detector_area_resol_mean 9
_diffrn_measured_fraction_theta_full 0.950
_diffrn_measured_fraction_theta_max 0.950
_diffrn_measurement_device '95mm CCD camera on \k-goniostat'
_diffrn_measurement_device_type KappaCCD
_diffrn_measurement_method 'CCD rotation images, thick slices'
_diffrn_radiation_monochromator 'horizonally mounted graphite crystal'
_diffrn_radiation_probe x-ray
_diffrn_radiation_source 'fine-focus sealed tube'
_diffrn_radiation_type Mok\a
_diffrn_radiation_wavelength 0.71073
_diffrn_reflns_av_R_equivalents 0.0442
_diffrn_reflns_av_sigmaI/netI 0.0704
_diffrn_reflns_limit_h_max 10
_diffrn_reflns_limit_h_min -6
_diffrn_reflns_limit_k_max 19
_diffrn_reflns_limit_k_min -21
_diffrn_reflns_limit_l_max 21
_diffrn_reflns_limit_l_min -21
_diffrn_reflns_number 12622
_diffrn_reflns_theta_full 29.99
_diffrn_reflns_theta_max 29.99
_diffrn_reflns_theta_min 6.42
_diffrn_source 'Enraf Nonius FR590'
_exptl_absorpt_coefficient_mu 1.407
_exptl_absorpt_correction_T_max 0.990
_exptl_absorpt_correction_T_min 0.510
_exptl_absorpt_correction_type empirical
_exptl_absorpt_process_details sadabs
_exptl_crystal_colour 'dark red'
_exptl_crystal_density_diffrn 1.601
_exptl_crystal_density_method 'not measured'
_exptl_crystal_description 'rectangular sheet'
_exptl_crystal_F_000 864
_exptl_crystal_size_max 0.8
_exptl_crystal_size_mid 0.4
_exptl_crystal_size_min 0.013
_refine_diff_density_max 0.885
_refine_diff_density_min -0.570
_refine_diff_density_rms 0.100
_refine_ls_extinction_method none
_refine_ls_goodness_of_fit_ref 1.069
_refine_ls_hydrogen_treatment constr
_refine_ls_matrix_type full
_refine_ls_number_parameters 241
_refine_ls_number_reflns 4875
_refine_ls_number_restraints 0
_refine_ls_restrained_S_all 1.069
_refine_ls_R_factor_all 0.0957
_refine_ls_R_factor_gt 0.0531
_refine_ls_shift/su_max 0.001
_refine_ls_shift/su_mean 0.000
_refine_ls_structure_factor_coef Fsqd
_refine_ls_weighting_details 'calc w=1/[\s^2^(Fo^2^)+(0.0346P)^2^+2.6650P] where P=(Fo^2^+2Fc^2^)/3'
_refine_ls_weighting_scheme calc
_refine_ls_wR_factor_gt 0.0994
_refine_ls_wR_factor_ref 0.1142
_reflns_number_gt 3372
_reflns_number_total 4875
_reflns_threshold_expression >2sigma(I)
_cod_data_source_file b705084b.txt
_cod_data_source_block compound3
_cod_original_sg_symbol_H-M 'P 21/n'
_cod_database_code 7005753

loop_
_symmetry_equiv_pos_as_xyz
'x, y, z'
'-x+1/2, y+1/2, -z+1/2'
'-x, -y, -z'
'x-1/2, -y-1/2, z-1/2'

loop_
_atom_site_label
_atom_site_type_symbol
_atom_site_fract_x
_atom_site_fract_y
_atom_site_fract_z
_atom_site_U_iso_or_equiv
_atom_site_adp_type
_atom_site_occupancy
_atom_site_symmetry_multiplicity
_atom_site_calc_flag
_atom_site_refinement_flags
_atom_site_disorder_assembly
_atom_site_disorder_group
C1 C 0.6820(4) 0.0701(2) 0.61621(19) 0.0237(7) Uani 1 1 d . . .
C2 C 0.3087(4) 0.0778(2) 0.63006(19) 0.0232(7) Uani 1 1 d . . .
C3 C 0.7438(4) 0.1196(2) 0.7815(2) 0.0245(7) Uani 1 1 d . . .
C4 C 0.5289(4) 0.2159(2) 0.6650(2) 0.0271(7) Uani 1 1 d . . .
C5 C 0.3402(4) 0.2085(2) 0.8390(2) 0.0297(7) Uani 1 1 d . . .
H5 H 0.3606 0.2561 0.8043 0.036 Uiso 1 1 calc R . .
C6 C 0.2621(5) 0.2203(3) 0.9193(2) 0.0377(9) Uani 1 1 d . . .
H6 H 0.2343 0.2750 0.9383 0.045 Uiso 1 1 calc R . .
C7 C 0.2274(5) 0.1511(3) 0.9691(2) 0.0385(9) Uani 1 1 d . . .
H7 H 0.1731 0.1585 1.0220 0.046 Uiso 1 1 calc R . .
C8 C 0.2725(4) 0.0688(3) 0.9418(2) 0.0300(8) Uani 1 1 d . . .
C9 C 0.3557(4) 0.0624(2) 0.86221(18) 0.0232(7) Uani 1 1 d . . .
C10 C 0.4154(4) -0.0178(2) 0.8321(2) 0.0242(7) Uani 1 1 d . . .
C11 C 0.3876(5) -0.0923(2) 0.8799(2) 0.0332(8) Uani 1 1 d . . .
C12 C 0.4479(6) -0.1690(3) 0.8450(3) 0.0432(10) Uani 1 1 d . . .
H12 H 0.4337 -0.2203 0.8746 0.052 Uiso 1 1 calc R . .
C13 C 0.5284(6) -0.1678(3) 0.7666(3) 0.0451(10) Uani 1 1 d . . .
H13 H 0.5669 -0.2187 0.7421 0.054 Uiso 1 1 calc R . .
C14 C 0.5527(5) -0.0910(2) 0.7237(2) 0.0353(8) Uani 1 1 d . . .
H14 H 0.6085 -0.0915 0.6708 0.042 Uiso 1 1 calc R . .
C15 C 0.2462(5) -0.0085(3) 0.9898(2) 0.0413(10) Uani 1 1 d . . .
H15 H 0.1895 -0.0060 1.0425 0.050 Uiso 1 1 calc R . .
C16 C 0.3012(5) -0.0839(3) 0.9606(2) 0.0424(10) Uani 1 1 d . . .
H16 H 0.2827 -0.1327 0.9938 0.051 Uiso 1 1 calc R . .
Fe1 Fe 0.52422(6) 0.10081(3) 0.70696(3) 0.01827(12) Uani 1 1 d . . .
N1 N 0.7865(4) 0.05112(19) 0.56718(17) 0.0278(6) Uani 1 1 d . . .
N2 N 0.1871(4) 0.0593(2) 0.58450(17) 0.0289(6) Uani 1 1 d . . .
N3 N 0.8680(4) 0.1300(2) 0.8283(2) 0.0458(9) Uani 1 1 d . . .
N4 N 0.5221(5) 0.2857(2) 0.6426(2) 0.0458(8) Uani 1 1 d . . .
N5 N 0.3863(3) 0.13126(17) 0.81076(15) 0.0210(5) Uani 1 1 d . . .
N6 N 0.4993(3) -0.01667(17) 0.75526(16) 0.0232(6) Uani 1 1 d . . .
Ni1 Ni 0.0000 0.0000 0.5000 0.01841(14) Uani 1 2 d S . .
O1W O -0.0002(3) 0.10444(16) 0.41501(15) 0.0347(6) Uani 1 1 d . . .
O2W O -0.0037(4) 0.0572(2) 0.24218(18) 0.0560(8) Uani 1 1 d . . .
O3W O 0.3080(5) 0.2125(2) 0.4435(2) 0.0610(9) Uani 1 1 d . . .

loop_
_atom_site_aniso_label
_atom_site_aniso_U_11
_atom_site_aniso_U_22
_atom_site_aniso_U_33
_atom_site_aniso_U_23
_atom_site_aniso_U_13
_atom_site_aniso_U_12
C1 0.0192(15) 0.0305(18) 0.0212(15) -0.0035(13) -0.0012(11) -0.0025(13)
C2 0.0220(16) 0.0285(17) 0.0196(15) -0.0032(12) 0.0061(12) -0.0026(13)
C3 0.0229(16) 0.0287(18) 0.0217(15) 0.0003(13) 0.0005(12) -0.0016(13)
C4 0.0244(16) 0.034(2) 0.0233(16) 0.0005(14) 0.0051(12) -0.0012(14)
C5 0.0263(17) 0.0321(19) 0.0313(17) -0.0078(14) 0.0076(13) -0.0006(15)
C6 0.0320(19) 0.044(2) 0.038(2) -0.0146(17) 0.0086(15) 0.0025(17)
C7 0.0282(19) 0.063(3) 0.0251(17) -0.0109(17) 0.0067(14) 0.0006(18)
C8 0.0189(16) 0.049(2) 0.0218(16) 0.0018(14) 0.0006(12) -0.0050(15)
C9 0.0164(15) 0.0351(19) 0.0180(14) -0.0011(13) 0.0003(11) -0.0035(13)
C10 0.0182(15) 0.0288(18) 0.0253(16) 0.0026(13) -0.0022(11) -0.0050(13)
C11 0.0285(18) 0.035(2) 0.0352(19) 0.0079(16) -0.0058(14) -0.0055(16)
C12 0.043(2) 0.028(2) 0.058(3) 0.0126(18) -0.0067(19) -0.0042(17)
C13 0.043(2) 0.027(2) 0.065(3) -0.0060(19) -0.0016(19) 0.0030(18)
C14 0.034(2) 0.031(2) 0.042(2) -0.0079(16) 0.0049(15) 0.0012(16)
C15 0.034(2) 0.065(3) 0.0247(17) 0.0096(18) 0.0070(14) -0.006(2)
C16 0.039(2) 0.053(3) 0.036(2) 0.0196(18) 0.0006(16) -0.0109(19)
Fe1 0.0152(2) 0.0238(2) 0.0159(2) -0.00285(17) 0.00172(14) -0.00118(18)
N1 0.0220(14) 0.0385(17) 0.0234(13) -0.0051(12) 0.0057(10) 0.0026(12)
N2 0.0233(14) 0.0397(18) 0.0234(13) -0.0047(12) -0.0012(11) -0.0034(13)
N3 0.0374(18) 0.057(2) 0.0412(18) 0.0071(16) -0.0129(14) -0.0104(17)
N4 0.055(2) 0.038(2) 0.0466(19) 0.0117(16) 0.0203(16) 0.0034(17)
N5 0.0181(13) 0.0259(14) 0.0193(12) -0.0026(10) 0.0032(9) -0.0012(11)
N6 0.0209(13) 0.0237(15) 0.0251(13) -0.0041(10) 0.0019(10) -0.0012(11)
Ni1 0.0132(3) 0.0263(3) 0.0158(3) -0.0027(2) 0.00138(18) 0.0002(2)
O1W 0.0376(14) 0.0336(14) 0.0332(13) 0.0064(11) 0.0056(10) 0.0038(12)
O2W 0.069(2) 0.056(2) 0.0419(16) 0.0032(14) -0.0057(14) 0.0052(17)
O3W 0.069(2) 0.057(2) 0.0569(19) 0.0009(16) 0.0082(15) -0.0144(18)

loop_
_atom_type_symbol
_atom_type_description
_atom_type_scat_dispersion_real
_atom_type_scat_dispersion_imag
_atom_type_scat_source
C C 0.0033 0.0016 'International Tables Vol C Tables 4.2.6.8 and 6.1.1.4'
H H 0.0000 0.0000 'International Tables Vol C Tables 4.2.6.8 and 6.1.1.4'
Fe Fe 0.3463 0.8444 'International Tables Vol C Tables 4.2.6.8 and 6.1.1.4'
N N 0.0061 0.0033 'International Tables Vol C Tables 4.2.6.8 and 6.1.1.4'
Ni Ni 0.3393 1.1124 'International Tables Vol C Tables 4.2.6.8 and 6.1.1.4'
O O 0.0106 0.0060 'International Tables Vol C Tables 4.2.6.8 and 6.1.1.4'

loop_
_geom_angle_atom_site_label_1
_geom_angle_atom_site_label_2
_geom_angle_atom_site_label_3
_geom_angle
_geom_angle_site_symmetry_1
_geom_angle_site_symmetry_3
_geom_angle_publ_flag
N1 C1 Fe1 174.7(3) . . ?
N2 C2 Fe1 175.7(3) . . ?
N3 C3 Fe1 177.1(3) . . ?
N4 C4 Fe1 175.7(3) . . ?
N5 C5 C6 122.0(3) . . ?
C7 C6 C5 119.4(4) . . ?
C6 C7 C8 120.5(3) . . ?
C7 C8 C9 116.8(3) . . ?
C7 C8 C15 125.4(3) . . ?
C9 C8 C15 117.7(3) . . ?
N5 C9 C8 122.9(3) . . ?
N5 C9 C10 116.5(3) . . ?
C8 C9 C10 120.5(3) . . ?
N6 C10 C11 123.5(3) . . ?
N6 C10 C9 115.9(3) . . ?
C11 C10 C9 120.7(3) . . ?
C12 C11 C10 117.1(3) . . ?
C12 C11 C16 125.3(4) . . ?
C10 C11 C16 117.6(3) . . ?
C13 C12 C11 119.2(4) . . ?
C12 C13 C14 120.1(4) . . ?
N6 C14 C13 122.5(3) . . ?
C16 C15 C8 121.3(3) . . ?
C15 C16 C11 122.2(3) . . ?
C4 Fe1 C1 88.17(14) . . ?
C4 Fe1 C3 91.41(14) . . ?
C1 Fe1 C3 86.73(13) . . ?
C4 Fe1 C2 90.07(14) . . ?
C1 Fe1 C2 91.42(12) . . ?
C3 Fe1 C2 177.59(14) . . ?
C4 Fe1 N6 175.06(12) . . ?
C1 Fe1 N6 96.38(13) . . ?
C3 Fe1 N6 90.76(12) . . ?
C2 Fe1 N6 87.92(12) . . ?
C4 Fe1 N5 93.66(12) . . ?
C1 Fe1 N5 173.26(11) . . ?
C3 Fe1 N5 86.74(12) . . ?
C2 Fe1 N5 95.06(11) . . ?
N6 Fe1 N5 82.03(11) . . ?
C1 N1 Ni1 167.6(3) . 1_655 ?
C2 N2 Ni1 166.8(3) . . ?
C5 N5 C9 118.3(3) . . ?
C5 N5 Fe1 128.8(2) . . ?
C9 N5 Fe1 112.5(2) . . ?
C14 N6 C10 117.6(3) . . ?
C14 N6 Fe1 129.5(2) . . ?
C10 N6 Fe1 112.9(2) . . ?
N2 Ni1 N2 180.0 . 3_556 ?
N2 Ni1 O1W 89.14(11) . 3_556 ?
N2 Ni1 O1W 90.86(11) 3_556 3_556 ?
N2 Ni1 O1W 90.86(11) . . ?
N2 Ni1 O1W 89.14(11) 3_556 . ?
O1W Ni1 O1W 180.0 3_556 . ?
N2 Ni1 N1 89.11(11) . 3_656 ?
N2 Ni1 N1 90.89(11) 3_556 3_656 ?
O1W Ni1 N1 92.04(10) 3_556 3_656 ?
O1W Ni1 N1 87.96(10) . 3_656 ?
N2 Ni1 N1 90.89(11) . 1_455 ?
N2 Ni1 N1 89.11(11) 3_556 1_455 ?
O1W Ni1 N1 87.96(10) 3_556 1_455 ?
O1W Ni1 N1 92.04(10) . 1_455 ?
N1 Ni1 N1 180.00(12) 3_656 1_455 ?

loop_
_geom_bond_atom_site_label_1
_geom_bond_atom_site_label_2
_geom_bond_distance
_geom_bond_site_symmetry_2
_geom_bond_publ_flag
C1 N1 1.146(4) . ?
C1 Fe1 1.925(3) . ?
C2 N2 1.139(4) . ?
C2 Fe1 1.952(3) . ?
C3 N3 1.139(4) . ?
C3 Fe1 1.945(3) . ?
C4 N4 1.144(4) . ?
C4 Fe1 1.909(4) . ?
C5 N5 1.332(4) . ?
C5 C6 1.399(5) . ?
C6 C7 1.355(6) . ?
C7 C8 1.397(5) . ?
C8 C9 1.400(4) . ?
C8 C15 1.432(5) . ?
C9 N5 1.359(4) . ?
C9 C10 1.413(5) . ?
C10 N6 1.361(4) . ?
C10 C11 1.396(5) . ?
C11 C12 1.394(5) . ?
C11 C16 1.429(5) . ?
C12 C13 1.370(6) . ?
C13 C14 1.383(6) . ?
C14 N6 1.326(4) . ?
C15 C16 1.331(6) . ?
Fe1 N6 1.990(3) . ?
Fe1 N5 1.994(2) . ?
N1 Ni1 2.089(3) 1_655 ?
N2 Ni1 2.053(3) . ?
Ni1 N2 2.053(3) 3_556 ?
Ni1 O1W 2.085(2) 3_556 ?
Ni1 O1W 2.085(2) . ?
Ni1 N1 2.089(3) 3_656 ?
Ni1 N1 2.089(3) 1_455 ?
